data_7050715
loop_
_publ_author_name
'Hai-Bin Song'
'Zheng-Zhi Zhang'
'Thomas C. W. Mak'

_publ_section_title
;
 Hetero-binuclear complexes containing a Ru0\\rightarrow Mn+ bond
 bridged by P,N-phosphine ligands: convenient synthesis of tridentate
 organometallic trans-Ru(CO)3(L)2(L=phosphine bearing an N-donor
 substituent) ligands
;
_journal_issue 1
_journal_name_full 'New J. Chem.'
_journal_page_first 113
_journal_page_last 119
_journal_paper_doi 10.1039/b108287f
_journal_volume 26
_journal_year 2002
_chemical_formula_sum 'C37 H42 Cl4 N2 O4 P2 Ru'
_chemical_formula_weight 883.54
_chemical_name_systematic
; 
? 
;
_space_group_IT_number 2
_symmetry_cell_setting triclinic
_symmetry_space_group_name_Hall '-P 1'
_symmetry_space_group_name_H-M 'P -1'
_atom_sites_solution_hydrogens geom
_atom_sites_solution_primary direct
_atom_sites_solution_secondary difmap
_audit_creation_method SHELXL-97
_cell_angle_alpha 95.479(17)
_cell_angle_beta 94.424(17)
_cell_angle_gamma 113.047(13)
_cell_formula_units_Z 2
_cell_length_a 11.0622(18)
_cell_length_b 11.362(2)
_cell_length_c 18.146(4)
_cell_measurement_temperature 293(2)
_cell_volume 2072.7(7)
_computing_structure_refinement 'SHELXL-97 (Sheldrick, 1997)'
_computing_structure_solution 'SHELXS-97 (Sheldrick, 1990)'
_diffrn_ambient_temperature 293(2)
_diffrn_measured_fraction_theta_full 0.999
_diffrn_measured_fraction_theta_max 0.999
_diffrn_radiation_monochromator graphite
_diffrn_radiation_source 'fine-focus sealed tube'
_diffrn_radiation_type MoK\a
_diffrn_radiation_wavelength 0.71073
_diffrn_reflns_av_R_equivalents 0.0538
_diffrn_reflns_av_sigmaI/netI 0.1213
_diffrn_reflns_limit_h_max 13
_diffrn_reflns_limit_h_min -1
_diffrn_reflns_limit_k_max 12
_diffrn_reflns_limit_k_min -13
_diffrn_reflns_limit_l_max 21
_diffrn_reflns_limit_l_min -21
_diffrn_reflns_number 8671
_diffrn_reflns_theta_full 25.00
_diffrn_reflns_theta_max 25.00
_diffrn_reflns_theta_min 2.13
_exptl_absorpt_coefficient_mu 0.752
_exptl_absorpt_correction_T_max 0.935
_exptl_absorpt_correction_T_min 0.811
_exptl_absorpt_correction_type psi-scan
_exptl_crystal_colour colorless
_exptl_crystal_density_diffrn 1.416
_exptl_crystal_density_method 'not measured'
_exptl_crystal_description Block
_exptl_crystal_F_000 904
_exptl_crystal_size_max 0.40
_exptl_crystal_size_mid 0.20
_exptl_crystal_size_min 0.20
_refine_diff_density_max 0.834
_refine_diff_density_min -0.466
_refine_diff_density_rms 0.088
_refine_ls_extinction_method none
_refine_ls_goodness_of_fit_ref 1.014
_refine_ls_hydrogen_treatment mixed
_refine_ls_matrix_type full
_refine_ls_number_parameters 451
_refine_ls_number_reflns 7300
_refine_ls_number_restraints 0
_refine_ls_restrained_S_all 1.014
_refine_ls_R_factor_all 0.1363
_refine_ls_R_factor_gt 0.0670
_refine_ls_shift/su_max 0.001
_refine_ls_shift/su_mean 0.000
_refine_ls_structure_factor_coef Fsqd
_refine_ls_weighting_details 'calc w=1/[\s^2^(Fo^2^)+(0.0533P)^2^+0.0000P] where P=(Fo^2^+2Fc^2^)/3'
_refine_ls_weighting_scheme calc
_refine_ls_wR_factor_gt 0.1238
_refine_ls_wR_factor_ref 0.1531
_reflns_number_gt 4132
_reflns_number_total 7300
_reflns_threshold_expression >2sigma(I)
_cod_data_source_file b108287f.txt
_cod_data_source_block compound61
_cod_depositor_comments
;
The following automatic conversions were performed:
'_symmetry_cell_setting' value 'Triclinic' changed to 'triclinic'
according to '/home/saulius/struct/CIF-dictionaries/cif_core.dic'
dictionary named 'cif_core.dic' version 2.4.1 from
2010-06-29.

'_exptl_absorpt_correction_type' value 'PSI-SCAN' changed to
'psi-scan' according to
'/home/saulius/struct/CIF-dictionaries/cif_core.dic' dictionary named
'cif_core.dic' version 2.4.1 from 2010-06-29.

Automatic conversion script
Id: cif_fix_enum 1527 2010-12-29 10:47:43Z saulius 
;
_cod_original_cell_volume 2072.8(7)
_cod_original_sg_symbol_H-M P-1
_cod_database_code 7050715

loop_
_symmetry_equiv_pos_as_xyz
'x, y, z'
'-x, -y, -z'

loop_
_atom_site_label
_atom_site_type_symbol
_atom_site_fract_x
_atom_site_fract_y
_atom_site_fract_z
_atom_site_U_iso_or_equiv
_atom_site_adp_type
_atom_site_occupancy
_atom_site_symmetry_multiplicity
_atom_site_calc_flag
_atom_site_refinement_flags
_atom_site_disorder_assembly
_atom_site_disorder_group
Ru1 Ru 0.33284(6) 0.50185(6) 1.25663(3) 0.04112(19) Uani 1 1 d . . .
P1 P 0.2521(2) 0.3196(2) 1.15934(10) 0.0517(5) Uani 1 1 d . . .
P2 P 0.43709(18) 0.67852(17) 1.35611(9) 0.0403(5) Uani 1 1 d . . .
Cl1 Cl 0.52399(19) 0.59755(18) 1.19005(10) 0.0559(5) Uani 1 1 d . . .
Cl2 Cl 0.44204(18) 0.37996(17) 1.31729(9) 0.0495(5) Uani 1 1 d . . .
C1 C 0.2435(8) 0.5915(8) 1.2137(4) 0.061(2) Uani 1 1 d . . .
O1 O 0.1879(6) 0.6494(6) 1.1904(3) 0.092(2) Uani 1 1 d . . .
C2 C 0.1905(8) 0.4230(7) 1.3117(4) 0.052(2) Uani 1 1 d . . .
O2 O 0.1064(6) 0.3724(6) 1.3438(3) 0.0774(18) Uani 1 1 d . . .
C3 C 0.1774(8) 0.3420(10) 1.0722(4) 0.069(2) Uani 1 1 d . . .
C4 C 0.2241(9) 0.4610(11) 1.0472(5) 0.084(3) Uani 1 1 d . . .
H4A H 0.2894 0.5309 1.0777 0.100 Uiso 1 1 calc R . .
C5 C 0.1771(12) 0.4800(14) 0.9783(5) 0.122(4) Uani 1 1 d . . .
H5A H 0.2104 0.5611 0.9627 0.147 Uiso 1 1 calc R . .
C6 C 0.0806(13) 0.3770(18) 0.9335(6) 0.156(7) Uani 1 1 d . . .
H6A H 0.0486 0.3879 0.8868 0.187 Uiso 1 1 calc R . .
C7 C 0.0312(11) 0.2584(15) 0.9568(6) 0.138(6) Uani 1 1 d . . .
H7A H -0.0370 0.1901 0.9269 0.166 Uiso 1 1 calc R . .
C8 C 0.0820(9) 0.2383(10) 1.0255(4) 0.094(3) Uani 1 1 d . . .
H8B H 0.0519 0.1561 1.0395 0.113 Uiso 1 1 calc R . .
C9 C 0.1285(9) 0.1772(8) 1.1875(4) 0.062(2) Uani 1 1 d . . .
C10 C 0.1597(10) 0.0818(10) 1.2142(4) 0.082(3) Uani 1 1 d . . .
H10A H 0.2461 0.0879 1.2149 0.098 Uiso 1 1 calc R . .
C11 C 0.0664(16) -0.0232(12) 1.2403(6) 0.109(4) Uani 1 1 d . . .
H11A H 0.0890 -0.0867 1.2584 0.131 Uiso 1 1 calc R . .
C12 C -0.0606(17) -0.0297(12) 1.2384(6) 0.119(6) Uani 1 1 d . . .
H12A H -0.1256 -0.1008 1.2536 0.143 Uiso 1 1 calc R . .
C13 C -0.0935(12) 0.0651(13) 1.2149(6) 0.113(4) Uani 1 1 d . . .
H13A H -0.1791 0.0604 1.2163 0.136 Uiso 1 1 calc R . .
C14 C 0.0019(10) 0.1700(10) 1.1884(5) 0.083(3) Uani 1 1 d . . .
H14A H -0.0206 0.2345 1.1716 0.100 Uiso 1 1 calc R . .
C15 C 0.3937(8) 0.2739(7) 1.1317(4) 0.059(2) Uani 1 1 d . . .
H15A H 0.4684 0.3501 1.1231 0.071 Uiso 1 1 calc R . .
H15B H 0.4228 0.2355 1.1712 0.071 Uiso 1 1 calc R . .
N1 N 0.3424(6) 0.1808(6) 1.0630(3) 0.0580(17) Uani 1 1 d . . .
C16 C 0.3690(9) 0.0658(9) 1.0678(4) 0.080(3) Uani 1 1 d . . .
H16A H 0.3288 0.0236 1.1091 0.096 Uiso 1 1 calc R . .
H16B H 0.4638 0.0902 1.0773 0.096 Uiso 1 1 calc R . .
C17 C 0.3137(11) -0.0272(9) 0.9957(5) 0.090(3) Uani 1 1 d . . .
H17A H 0.3332 -0.1026 0.9997 0.108 Uiso 1 1 calc R . .
H17B H 0.2182 -0.0554 0.9880 0.108 Uiso 1 1 calc R . .
O3 O 0.3680(7) 0.0309(6) 0.9346(3) 0.0879(19) Uani 1 1 d . . .
C18 C 0.3402(11) 0.1419(9) 0.9291(5) 0.097(3) Uani 1 1 d . . .
H18A H 0.2450 0.1159 0.9207 0.116 Uiso 1 1 calc R . .
H18B H 0.3775 0.1818 0.8866 0.116 Uiso 1 1 calc R . .
C19 C 0.3950(10) 0.2376(8) 0.9973(5) 0.086(3) Uani 1 1 d . . .
H19A H 0.4907 0.2683 1.0041 0.103 Uiso 1 1 calc R . .
H19B H 0.3727 0.3110 0.9917 0.103 Uiso 1 1 calc R . .
C20 C 0.3370(7) 0.6602(6) 1.4321(4) 0.0415(17) Uani 1 1 d . . .
C21 C 0.3608(8) 0.6130(7) 1.4966(4) 0.054(2) Uani 1 1 d . . .
H21A H 0.4361 0.5958 1.5043 0.065 Uiso 1 1 calc R . .
C22 C 0.2744(8) 0.5909(7) 1.5501(4) 0.064(2) Uani 1 1 d . . .
H22A H 0.2914 0.5579 1.5928 0.076 Uiso 1 1 calc R . .
C23 C 0.1644(8) 0.6175(7) 1.5403(5) 0.064(2) Uani 1 1 d . . .
H23A H 0.1077 0.6046 1.5768 0.076 Uiso 1 1 calc R . .
C24 C 0.1381(8) 0.6629(7) 1.4768(5) 0.063(2) Uani 1 1 d . . .
H24A H 0.0626 0.6798 1.4698 0.076 Uiso 1 1 calc R . .
C25 C 0.2230(7) 0.6842(7) 1.4227(4) 0.0523(19) Uani 1 1 d . . .
H25A H 0.2037 0.7148 1.3795 0.063 Uiso 1 1 calc R . .
C26 C 0.4693(7) 0.8424(6) 1.3364(4) 0.0425(17) Uani 1 1 d . . .
C27 C 0.4964(7) 0.8765(7) 1.2653(4) 0.053(2) Uani 1 1 d . . .
H27A H 0.4908 0.8138 1.2267 0.064 Uiso 1 1 calc R . .
C28 C 0.5314(8) 1.0026(8) 1.2524(5) 0.069(2) Uani 1 1 d . . .
H28A H 0.5501 1.0247 1.2053 0.083 Uiso 1 1 calc R . .
C29 C 0.5389(9) 1.0961(8) 1.3090(5) 0.072(2) Uani 1 1 d . . .
H29A H 0.5625 1.1811 1.3004 0.086 Uiso 1 1 calc R . .
C30 C 0.5110(8) 1.0619(8) 1.3781(5) 0.066(2) Uani 1 1 d . . .
H30A H 0.5147 1.1244 1.4163 0.080 Uiso 1 1 calc R . .
C31 C 0.4780(7) 0.9379(7) 1.3920(4) 0.0526(19) Uani 1 1 d . . .
H31A H 0.4611 0.9176 1.4396 0.063 Uiso 1 1 calc R . .
C32 C 0.6008(6) 0.6866(6) 1.3953(3) 0.0432(17) Uani 1 1 d . . .
H32A H 0.5881 0.6067 1.4150 0.052 Uiso 1 1 calc R . .
H32B H 0.6557 0.6937 1.3554 0.052 Uiso 1 1 calc R . .
N2 N 0.6698(5) 0.7937(5) 1.4539(3) 0.0456(15) Uani 1 1 d . . .
C33 C 0.7707(7) 0.9046(7) 1.4280(4) 0.060(2) Uani 1 1 d . . .
H33A H 0.7305 0.9320 1.3873 0.072 Uiso 1 1 calc R . .
H33B H 0.8386 0.8798 1.4095 0.072 Uiso 1 1 calc R . .
C34 C 0.8324(8) 1.0146(8) 1.4910(6) 0.083(3) Uani 1 1 d . . .
H34A H 0.9010 1.0860 1.4734 0.099 Uiso 1 1 calc R . .
H34B H 0.7654 1.0439 1.5060 0.099 Uiso 1 1 calc R . .
O4 O 0.8878(6) 0.9794(6) 1.5534(4) 0.0864(19) Uani 1 1 d . . .
C35 C 0.7940(9) 0.8696(9) 1.5769(5) 0.078(3) Uani 1 1 d . . .
H35A H 0.7245 0.8914 1.5955 0.094 Uiso 1 1 calc R . .
H35B H 0.8364 0.8447 1.6177 0.094 Uiso 1 1 calc R . .
C36 C 0.7334(8) 0.7577(7) 1.5166(4) 0.063(2) Uani 1 1 d . . .
H36A H 0.8011 0.7311 1.4997 0.075 Uiso 1 1 calc R . .
H36B H 0.6682 0.6855 1.5356 0.075 Uiso 1 1 calc R . .
C37 C 0.2375(11) 0.5157(13) 0.7677(6) 0.136(5) Uani 1 1 d . . .
H37A H 0.2552 0.4769 0.8104 0.163 Uiso 1 1 calc R . .
H37B H 0.3154 0.5414 0.7418 0.163 Uiso 1 1 calc R . .
Cl3 Cl 0.2147(5) 0.6484(5) 0.7989(3) 0.236(3) Uani 1 1 d . . .
Cl4 Cl 0.1033(4) 0.3979(5) 0.7073(2) 0.206(2) Uani 1 1 d . . .

loop_
_atom_site_aniso_label
_atom_site_aniso_U_11
_atom_site_aniso_U_22
_atom_site_aniso_U_33
_atom_site_aniso_U_23
_atom_site_aniso_U_13
_atom_site_aniso_U_12
Ru1 0.0392(4) 0.0520(4) 0.0324(3) -0.0012(2) 0.0007(2) 0.0208(3)
P1 0.0448(12) 0.0653(14) 0.0366(11) -0.0099(10) -0.0015(9) 0.0181(11)
P2 0.0412(11) 0.0471(11) 0.0336(10) 0.0013(8) 0.0015(8) 0.0204(9)
Cl1 0.0565(12) 0.0631(13) 0.0521(11) 0.0097(9) 0.0156(10) 0.0261(11)
Cl2 0.0548(12) 0.0495(11) 0.0443(10) 0.0023(8) -0.0017(9) 0.0234(10)
C1 0.058(5) 0.072(6) 0.056(5) -0.001(4) -0.001(4) 0.033(5)
O1 0.098(5) 0.122(6) 0.080(4) 0.008(4) -0.015(4) 0.077(5)
C2 0.043(5) 0.063(5) 0.043(4) -0.009(4) 0.003(4) 0.020(4)
O2 0.057(4) 0.082(4) 0.076(4) -0.003(3) 0.029(3) 0.009(3)
C3 0.054(5) 0.109(7) 0.035(4) -0.009(5) -0.002(4) 0.029(5)
C4 0.080(7) 0.126(9) 0.048(5) 0.011(5) -0.006(5) 0.049(7)
C5 0.114(10) 0.200(13) 0.057(6) 0.043(8) 0.006(7) 0.062(10)
C6 0.078(9) 0.31(2) 0.056(7) 0.051(11) 0.007(7) 0.050(12)
C7 0.059(7) 0.253(17) 0.046(6) 0.011(8) -0.007(6) 0.007(9)
C8 0.061(6) 0.138(9) 0.047(5) -0.002(5) 0.002(5) 0.007(6)
C9 0.063(6) 0.065(6) 0.043(5) -0.013(4) 0.002(4) 0.017(5)
C10 0.089(8) 0.093(8) 0.049(5) -0.006(5) 0.015(5) 0.023(7)
C11 0.141(12) 0.096(9) 0.073(7) 0.011(6) 0.012(8) 0.028(10)
C12 0.144(13) 0.091(10) 0.056(7) 0.002(6) 0.018(8) -0.024(10)
C13 0.079(8) 0.126(11) 0.098(9) 0.000(8) 0.034(7) 0.000(8)
C14 0.062(6) 0.104(8) 0.062(6) -0.003(5) 0.007(5) 0.013(6)
C15 0.085(6) 0.050(5) 0.046(4) -0.009(4) 0.028(4) 0.033(5)
N1 0.060(4) 0.063(4) 0.049(4) -0.001(3) 0.017(3) 0.023(4)
C16 0.086(7) 0.099(7) 0.062(6) -0.001(5) 0.021(5) 0.046(6)
C17 0.119(9) 0.079(7) 0.075(6) 0.001(5) 0.033(6) 0.043(6)
O3 0.114(5) 0.089(5) 0.065(4) -0.009(3) 0.028(4) 0.047(4)
C18 0.143(10) 0.101(8) 0.064(6) 0.008(6) 0.044(6) 0.061(8)
C19 0.117(8) 0.070(6) 0.067(6) -0.001(5) 0.034(6) 0.033(6)
C20 0.048(5) 0.038(4) 0.037(4) -0.002(3) 0.006(3) 0.018(4)
C21 0.052(5) 0.057(5) 0.045(4) 0.007(4) 0.009(4) 0.014(4)
C22 0.065(6) 0.067(6) 0.049(5) 0.017(4) 0.016(4) 0.012(5)
C23 0.058(6) 0.064(6) 0.057(5) 0.003(4) 0.026(5) 0.010(5)
C24 0.038(5) 0.064(5) 0.083(6) 0.002(5) 0.019(5) 0.015(4)
C25 0.052(5) 0.056(5) 0.051(4) 0.005(4) 0.003(4) 0.025(4)
C26 0.049(4) 0.045(4) 0.039(4) 0.005(3) 0.002(3) 0.025(4)
C27 0.059(5) 0.059(5) 0.044(4) 0.010(4) 0.005(4) 0.026(4)
C28 0.080(7) 0.067(6) 0.070(6) 0.026(5) 0.012(5) 0.036(5)
C29 0.078(7) 0.043(5) 0.094(7) 0.018(5) 0.009(6) 0.022(5)
C30 0.076(6) 0.053(5) 0.073(6) 0.004(4) 0.013(5) 0.030(5)
C31 0.062(5) 0.049(5) 0.051(5) 0.000(4) 0.010(4) 0.028(4)
C32 0.044(4) 0.048(4) 0.043(4) 0.001(3) 0.002(3) 0.027(4)
N2 0.040(4) 0.046(4) 0.045(3) -0.007(3) 0.002(3) 0.014(3)
C33 0.043(5) 0.060(5) 0.074(6) 0.006(4) 0.000(4) 0.020(4)
C34 0.048(6) 0.053(6) 0.135(9) -0.011(6) 0.013(6) 0.011(5)
O4 0.050(4) 0.094(5) 0.087(5) -0.023(4) -0.006(4) 0.010(4)
C35 0.050(5) 0.101(7) 0.063(6) -0.013(5) -0.006(5) 0.016(5)
C36 0.048(5) 0.075(6) 0.047(4) 0.012(4) -0.008(4) 0.008(4)
C37 0.077(8) 0.238(15) 0.135(10) 0.093(11) 0.035(8) 0.088(10)
Cl3 0.261(6) 0.226(5) 0.359(7) 0.181(5) 0.192(5) 0.185(5)
Cl4 0.105(3) 0.311(6) 0.173(4) 0.111(4) 0.019(3) 0.034(4)

loop_
_atom_type_symbol
_atom_type_description
_atom_type_scat_dispersion_real
_atom_type_scat_dispersion_imag
_atom_type_scat_source
C C 0.0033 0.0016 'International Tables Vol C Tables 4.2.6.8 and 6.1.1.4'
H H 0.0000 0.0000 'International Tables Vol C Tables 4.2.6.8 and 6.1.1.4'
O O 0.0106 0.0060 'International Tables Vol C Tables 4.2.6.8 and 6.1.1.4'
N N 0.0061 0.0033 'International Tables Vol C Tables 4.2.6.8 and 6.1.1.4'
P P 0.1023 0.0942 'International Tables Vol C Tables 4.2.6.8 and 6.1.1.4'
Cl Cl 0.1484 0.1585 'International Tables Vol C Tables 4.2.6.8 and 6.1.1.4'
Ru Ru -1.2594 0.8363 'International Tables Vol C Tables 4.2.6.8 and 6.1.1.4'

loop_
_geom_angle_atom_site_label_1
_geom_angle_atom_site_label_2
_geom_angle_atom_site_label_3
_geom_angle
_geom_angle_site_symmetry_1
_geom_angle_site_symmetry_3
_geom_angle_publ_flag
C1 Ru1 C2 90.6(3) . . ?
C1 Ru1 P2 90.1(2) . . ?
C2 Ru1 P2 91.0(2) . . ?
C1 Ru1 P1 96.0(2) . . ?
C2 Ru1 P1 92.4(2) . . ?
P2 Ru1 P1 173.05(7) . . ?
C1 Ru1 Cl1 92.9(3) . . ?
C2 Ru1 Cl1 176.5(2) . . ?
P2 Ru1 Cl1 88.59(7) . . ?
P1 Ru1 Cl1 87.70(7) . . ?
C1 Ru1 Cl2 177.2(3) . . ?
C2 Ru1 Cl2 86.6(2) . . ?
P2 Ru1 Cl2 89.63(6) . . ?
P1 Ru1 Cl2 84.49(7) . . ?
Cl1 Ru1 Cl2 89.91(7) . . ?
C9 P1 C3 105.3(4) . . ?
C9 P1 C15 106.9(4) . . ?
C3 P1 C15 104.4(4) . . ?
C9 P1 Ru1 112.5(2) . . ?
C3 P1 Ru1 116.2(3) . . ?
C15 P1 Ru1 110.8(2) . . ?
C20 P2 C26 103.3(3) . . ?
C20 P2 C32 107.0(3) . . ?
C26 P2 C32 104.7(3) . . ?
C20 P2 Ru1 111.0(2) . . ?
C26 P2 Ru1 118.6(2) . . ?
C32 P2 Ru1 111.3(2) . . ?
O1 C1 Ru1 176.8(7) . . ?
O2 C2 Ru1 177.7(7) . . ?
C4 C3 C8 118.1(8) . . ?
C4 C3 P1 120.5(6) . . ?
C8 C3 P1 121.1(8) . . ?
C3 C4 C5 122.4(10) . . ?
C6 C5 C4 118.7(12) . . ?
C7 C6 C5 120.4(11) . . ?
C6 C7 C8 120.8(12) . . ?
C3 C8 C7 119.5(11) . . ?
C14 C9 C10 118.9(9) . . ?
C14 C9 P1 118.6(8) . . ?
C10 C9 P1 122.3(8) . . ?
C9 C10 C11 122.2(11) . . ?
C12 C11 C10 117.5(13) . . ?
C13 C12 C11 121.7(13) . . ?
C12 C13 C14 119.9(13) . . ?
C9 C14 C13 119.7(11) . . ?
N1 C15 P1 107.2(5) . . ?
C16 N1 C19 108.8(6) . . ?
C16 N1 C15 112.6(6) . . ?
C19 N1 C15 112.4(6) . . ?
N1 C16 C17 110.5(7) . . ?
O3 C17 C16 111.3(8) . . ?
C17 O3 C18 109.3(7) . . ?
O3 C18 C19 112.0(8) . . ?
N1 C19 C18 110.9(7) . . ?
C21 C20 C25 117.7(7) . . ?
C21 C20 P2 123.7(6) . . ?
C25 C20 P2 118.4(5) . . ?
C20 C21 C22 121.0(8) . . ?
C23 C22 C21 120.3(8) . . ?
C24 C23 C22 119.7(8) . . ?
C23 C24 C25 120.5(8) . . ?
C24 C25 C20 120.8(7) . . ?
C31 C26 C27 118.1(7) . . ?
C31 C26 P2 121.2(5) . . ?
C27 C26 P2 120.5(5) . . ?
C28 C27 C26 120.2(7) . . ?
C29 C28 C27 120.4(8) . . ?
C30 C29 C28 119.1(8) . . ?
C31 C30 C29 121.2(8) . . ?
C30 C31 C26 120.9(7) . . ?
N2 C32 P2 113.7(4) . . ?
C32 N2 C36 112.8(5) . . ?
C32 N2 C33 113.3(5) . . ?
C36 N2 C33 108.0(6) . . ?
N2 C33 C34 110.1(6) . . ?
O4 C34 C33 112.5(7) . . ?
C35 O4 C34 110.8(6) . . ?
O4 C35 C36 113.4(7) . . ?
N2 C36 C35 109.8(7) . . ?
Cl3 C37 Cl4 114.9(7) . . ?

loop_
_geom_bond_atom_site_label_1
_geom_bond_atom_site_label_2
_geom_bond_distance
_geom_bond_site_symmetry_2
_geom_bond_publ_flag
Ru1 C1 1.854(9) . ?
Ru1 C2 1.894(8) . ?
Ru1 P2 2.407(2) . ?
Ru1 P1 2.411(2) . ?
Ru1 Cl1 2.441(2) . ?
Ru1 Cl2 2.4465(19) . ?
P1 C9 1.811(9) . ?
P1 C3 1.814(8) . ?
P1 C15 1.919(7) . ?
P2 C20 1.811(7) . ?
P2 C26 1.830(7) . ?
P2 C32 1.858(6) . ?
C1 O1 1.149(8) . ?
C2 O2 1.125(8) . ?
C3 C4 1.381(11) . ?
C3 C8 1.384(11) . ?
C4 C5 1.386(11) . ?
C5 C6 1.369(16) . ?
C6 C7 1.364(18) . ?
C7 C8 1.402(13) . ?
C9 C14 1.372(11) . ?
C9 C10 1.378(11) . ?
C10 C11 1.390(14) . ?
C11 C12 1.375(16) . ?
C12 C13 1.358(16) . ?
C13 C14 1.403(13) . ?
C15 N1 1.472(8) . ?
N1 C16 1.457(9) . ?
N1 C19 1.461(9) . ?
C16 C17 1.519(11) . ?
C17 O3 1.400(9) . ?
O3 C18 1.421(10) . ?
C18 C19 1.481(11) . ?
C20 C21 1.383(9) . ?
C20 C25 1.392(9) . ?
C21 C22 1.385(10) . ?
C22 C23 1.367(11) . ?
C23 C24 1.363(10) . ?
C24 C25 1.384(10) . ?
C26 C31 1.378(9) . ?
C26 C27 1.403(9) . ?
C27 C28 1.379(9) . ?
C28 C29 1.378(10) . ?
C29 C30 1.370(10) . ?
C30 C31 1.364(9) . ?
C32 N2 1.447(7) . ?
N2 C36 1.464(8) . ?
N2 C33 1.466(9) . ?
C33 C34 1.509(10) . ?
C34 O4 1.411(10) . ?
O4 C35 1.403(9) . ?
C35 C36 1.489(10) . ?
C37 Cl3 1.677(13) . ?
C37 Cl4 1.764(12) . ?
